data_4329009
loop_
_publ_author_name
'Jing Zhao'
'R. K. Li'

_publ_section_title
;
 Ba2(BO3)1-x(CO3)xCl1+x: A Mixed Borate and Carbonate Chloride
 Crystallized from High-Temperature Solution
;
_journal_name_full 'Inorganic Chemistry'
_journal_page_first 4568
_journal_page_last 4571
_journal_paper_doi 10.1021/ic3005135
_journal_volume 51
_journal_year 2012
_chemical_formula_sum 'C0.1 B0.9 Ba2 Cl1.1 O3'
_chemical_formula_weight 372.60
_space_group_IT_number 164
_symmetry_cell_setting trigonal
_symmetry_space_group_name_Hall '-P 3 2"'
_symmetry_space_group_name_H-M 'P -3 m 1'
_atom_sites_solution_primary direct
_atom_sites_solution_secondary difmap
_audit_creation_method SHELXL-97
_audit_update_record
;
2011-10-30 # Formatted by publCIF
;
_cell_angle_alpha 90.00
_cell_angle_beta 90.00
_cell_angle_gamma 120.00
_cell_formula_units_Z 2
_cell_length_a 5.4708(8)
_cell_length_b 5.4708(8)
_cell_length_c 10.640(2)
_cell_measurement_reflns_used 1100
_cell_measurement_temperature 153.1500
_cell_measurement_theta_max 30.8833
_cell_measurement_theta_min 3.8303
_cell_volume 275.79(8)
_computing_cell_refinement 'CrystalClear (Rigaku Inc., 2008)'
_computing_data_collection 'CrystalClear (Rigaku Inc., 2008)'
_computing_data_reduction 'CrystalClear (Rigaku Inc., 2008)'
_computing_structure_refinement 'SHELXL-97 (Sheldrick, 1997)'
_computing_structure_solution 'SHELXS-97 (Sheldrick, 1990)'
_diffrn_ambient_temperature 153.1500
_diffrn_detector_area_resol_mean 28.5714
_diffrn_measured_fraction_theta_full 0.997
_diffrn_measured_fraction_theta_max 0.997
_diffrn_measurement_device_type
;
Saturn724+ (4x4 bin mode)
;
_diffrn_measurement_method dtprofit.ref
_diffrn_radiation_monochromator 'Graphite Monochromator'
_diffrn_radiation_source 'Rotating Anode'
_diffrn_radiation_type MoK\a
_diffrn_radiation_wavelength 0.71073
_diffrn_reflns_av_R_equivalents 0.0358
_diffrn_reflns_av_sigmaI/netI 0.0192
_diffrn_reflns_limit_h_max 7
_diffrn_reflns_limit_h_min -7
_diffrn_reflns_limit_k_max 7
_diffrn_reflns_limit_k_min -7
_diffrn_reflns_limit_l_max 15
_diffrn_reflns_limit_l_min -15
_diffrn_reflns_number 3151
_diffrn_reflns_theta_full 30.88
_diffrn_reflns_theta_max 30.88
_diffrn_reflns_theta_min 3.83
_diffrn_standards_number 377
_exptl_absorpt_coefficient_mu 14.614
_exptl_absorpt_correction_T_max 1.000
_exptl_absorpt_correction_T_min 0.498
_exptl_absorpt_correction_type numerical
_exptl_absorpt_process_details 'CrystalClear (Rigaku Inc., 2008)'
_exptl_crystal_colour Colorless
_exptl_crystal_density_diffrn 4.487
_exptl_crystal_description Block
_exptl_crystal_F_000 320
_exptl_crystal_size_max 0.1330
_exptl_crystal_size_mid 0.1120
_exptl_crystal_size_min 0.0820
_refine_diff_density_max 2.150
_refine_diff_density_min -1.861
_refine_diff_density_rms 0.189
_refine_ls_extinction_coef 0.0154(9)
_refine_ls_extinction_expression Fc^*^=kFc[1+0.001xFc^2^\l^3^/sin(2\q)]^-1/4^
_refine_ls_extinction_method SHELXL
_refine_ls_goodness_of_fit_ref 1.151
_refine_ls_matrix_type full
_refine_ls_number_parameters 23
_refine_ls_number_reflns 377
_refine_ls_number_restraints 0
_refine_ls_restrained_S_all 1.151
_refine_ls_R_factor_all 0.0224
_refine_ls_R_factor_gt 0.0210
_refine_ls_shift/su_max 0.001
_refine_ls_shift/su_mean 0.000
_refine_ls_structure_factor_coef Fsqd
_refine_ls_weighting_details 'calc w=1/[\s^2^(Fo^2^)+(0.0073P)^2^+1.6824P] where P=(Fo^2^+2Fc^2^)/3'
_refine_ls_weighting_scheme calc
_refine_ls_wR_factor_gt 0.0397
_refine_ls_wR_factor_ref 0.0401
_reflns_number_gt 367
_reflns_number_total 377
_reflns_threshold_expression >2sigma(I)
_cod_data_source_file ic3005135_si_001.cif
_cod_data_source_block Ba2(BO3)1-x(CO3)xCl1+x
_cod_original_cell_volume 275.78(8)
_cod_original_formula_sum 'C0.10 B0.90 Ba2 Cl1.10 O3'
_cod_database_code 4329009

loop_
_symmetry_equiv_pos_as_xyz
'x, y, z'
'-y, x-y, z'
'-x+y, -x, z'
'y, x, -z'
'x-y, -y, -z'
'-x, -x+y, -z'
'-x, -y, -z'
'y, -x+y, -z'
'x-y, x, -z'
'-y, -x, z'
'-x+y, y, z'
'x, x-y, z'

loop_
_atom_site_label
_atom_site_type_symbol
_atom_site_fract_x
_atom_site_fract_y
_atom_site_fract_z
_atom_site_U_iso_or_equiv
_atom_site_adp_type
_atom_site_occupancy
_atom_site_symmetry_multiplicity
_atom_site_calc_flag
_atom_site_refinement_flags
Ba1 Ba 0.666667 0.333333 0.92264(4) 0.00585(14) Uani 1 6 d S
Ba2 Ba 0.666667 0.333333 0.31624(4) 0.01210(15) Uani 1 6 d S
B1 B 0.0000 0.0000 0.1394(8) 0.0053(13) Uani 0.903(8) 6 d SP
C1 C 0.0000 0.0000 0.1394(8) 0.0053(13) Uani 0.097(8) 6 d SP
O1 O 0.8543(3) 0.7086(7) 0.1382(3) 0.0084(6) Uani 1 2 d S
Cl1 Cl 0.6667 0.3333 0.61710(19) 0.0184(4) Uani 1 6 d S
Cl2 Cl 0.0000 0.0000 0.5000 0.017(5) Uani 0.194(15) 12 d SP

loop_
_atom_site_aniso_label
_atom_site_aniso_U_11
_atom_site_aniso_U_22
_atom_site_aniso_U_33
_atom_site_aniso_U_23
_atom_site_aniso_U_13
_atom_site_aniso_U_12
Ba1 0.00615(17) 0.00615(17) 0.0052(2) 0.000 0.000 0.00308(8)
Ba2 0.01497(19) 0.01497(19) 0.0064(2) 0.000 0.000 0.00748(9)
B1 0.006(2) 0.006(2) 0.004(3) 0.000 0.000 0.0029(10)
C1 0.006(2) 0.006(2) 0.004(3) 0.000 0.000 0.0029(10)
O1 0.0078(10) 0.0053(14) 0.0113(14) 0.0019(11) 0.0009(6) 0.0027(7)
Cl1 0.0240(7) 0.0240(7) 0.0073(8) 0.000 0.000 0.0120(3)
Cl2 0.006(5) 0.006(5) 0.038(10) 0.000 0.000 0.003(2)

loop_
_atom_type_symbol
_atom_type_description
_atom_type_scat_dispersion_real
_atom_type_scat_dispersion_imag
_atom_type_scat_source
B B 0.0013 0.0007 'International Tables Vol C Tables 4.2.6.8 and 6.1.1.4'
C C 0.0033 0.0016 'International Tables Vol C Tables 4.2.6.8 and 6.1.1.4'
O O 0.0106 0.0060 'International Tables Vol C Tables 4.2.6.8 and 6.1.1.4'
Cl Cl 0.1484 0.1585 'International Tables Vol C Tables 4.2.6.8 and 6.1.1.4'
Ba Ba -0.3244 2.2819 'International Tables Vol C Tables 4.2.6.8 and 6.1.1.4'

loop_
_geom_angle_atom_site_label_1
_geom_angle_atom_site_label_2
_geom_angle_atom_site_label_3
_geom_angle
_geom_angle_site_symmetry_1
_geom_angle_site_symmetry_3
O1 Ba1 O1 66.25(13) 8_556 9_546
O1 Ba1 O1 50.21(13) 8_556 7_766
O1 Ba1 O1 114.90(5) 9_546 7_766
O1 Ba1 O1 114.90(5) 8_556 9_656
O1 Ba1 O1 152.21(13) 9_546 9_656
O1 Ba1 O1 66.25(13) 7_766 9_656
O1 Ba1 O1 114.90(5) 8_556 7_666
O1 Ba1 O1 50.21(13) 9_546 7_666
O1 Ba1 O1 152.21(13) 7_766 7_666
O1 Ba1 O1 114.90(5) 9_656 7_666
O1 Ba1 O1 152.21(13) 8_556 8_566
O1 Ba1 O1 114.90(5) 9_546 8_566
O1 Ba1 O1 114.90(5) 7_766 8_566
O1 Ba1 O1 50.21(13) 9_656 8_566
O1 Ba1 O1 66.25(13) 7_666 8_566
O1 Ba1 O1 69.18(11) 8_556 3_666
O1 Ba1 O1 102.98(6) 9_546 3_666
O1 Ba1 O1 69.18(11) 7_766 3_666
O1 Ba1 O1 102.98(6) 9_656 3_666
O1 Ba1 O1 132.45(3) 7_666 3_666
O1 Ba1 O1 132.45(3) 8_566 3_666
O1 Ba1 O1 132.45(3) 8_556 1_556
O1 Ba1 O1 132.45(3) 9_546 1_556
O1 Ba1 O1 102.98(6) 7_766 1_556
O1 Ba1 O1 69.18(11) 9_656 1_556
O1 Ba1 O1 102.98(6) 7_666 1_556
O1 Ba1 O1 69.18(11) 8_566 1_556
O1 Ba1 O1 64.10(10) 3_666 1_556
O1 Ba1 O1 102.98(7) 8_556 2_656
O1 Ba1 O1 69.18(11) 9_546 2_656
O1 Ba1 O1 132.45(3) 7_766 2_656
O1 Ba1 O1 132.45(3) 9_656 2_656
O1 Ba1 O1 69.18(11) 7_666 2_656
O1 Ba1 O1 102.98(6) 8_566 2_656
O1 Ba1 O1 64.10(10) 3_666 2_656
O1 Ba1 O1 64.10(10) 1_556 2_656
O1 Ba1 C1 25.26(7) 8_556 7_656
O1 Ba1 C1 91.27(7) 9_546 7_656
O1 Ba1 C1 25.26(7) 7_766 7_656
O1 Ba1 C1 91.27(7) 9_656 7_656
O1 Ba1 C1 137.86(11) 7_666 7_656
O1 Ba1 C1 137.86(11) 8_566 7_656
O1 Ba1 C1 64.01(16) 3_666 7_656
O1 Ba1 C1 117.49(12) 1_556 7_656
O1 Ba1 C1 117.49(12) 2_656 7_656
O1 Ba1 B1 25.26(7) 8_556 7_656
O1 Ba1 B1 91.27(7) 9_546 7_656
O1 Ba1 B1 25.26(7) 7_766 7_656
O1 Ba1 B1 91.27(7) 9_656 7_656
O1 Ba1 B1 137.86(11) 7_666 7_656
O1 Ba1 B1 137.86(11) 8_566 7_656
O1 Ba1 B1 64.01(16) 3_666 7_656
O1 Ba1 B1 117.49(12) 1_556 7_656
O1 Ba1 B1 117.49(12) 2_656 7_656
C1 Ba1 B1 0.0(3) 7_656 7_656
O1 Ba1 B1 91.27(7) 8_556 7_556
O1 Ba1 B1 25.26(7) 9_546 7_556
O1 Ba1 B1 137.86(11) 7_766 7_556
O1 Ba1 B1 137.86(11) 9_656 7_556
O1 Ba1 B1 25.26(7) 7_666 7_556
O1 Ba1 B1 91.27(7) 8_566 7_556
O1 Ba1 B1 117.49(12) 3_666 7_556
O1 Ba1 B1 117.49(12) 1_556 7_556
O1 Ba1 B1 64.01(16) 2_656 7_556
C1 Ba1 B1 115.93(10) 7_656 7_556
B1 Ba1 B1 115.93(10) 7_656 7_556
O1 Ba2 O1 72.68(11) 3_665 .
O1 Ba2 O1 72.68(11) 3_665 2_655
O1 Ba2 O1 72.68(11) . 2_655
O1 Ba2 Cl1 136.82(7) 3_665 .
O1 Ba2 Cl1 136.82(7) . .
O1 Ba2 Cl1 136.82(7) 2_655 .
O1 Ba2 Cl1 145.83(8) 3_665 7_666
O1 Ba2 Cl1 79.98(5) . 7_666
O1 Ba2 Cl1 79.98(5) 2_655 7_666
Cl1 Ba2 Cl1 77.34(4) . 7_666
O1 Ba2 Cl1 79.98(5) 3_665 7_766
O1 Ba2 Cl1 79.98(5) . 7_766
O1 Ba2 Cl1 145.83(8) 2_655 7_766
Cl1 Ba2 Cl1 77.34(4) . 7_766
Cl1 Ba2 Cl1 115.34(3) 7_666 7_766
O1 Ba2 Cl1 79.98(5) 3_665 7_656
O1 Ba2 Cl1 145.83(8) . 7_656
O1 Ba2 Cl1 79.98(5) 2_655 7_656
Cl1 Ba2 Cl1 77.34(4) . 7_656
Cl1 Ba2 Cl1 115.34(3) 7_666 7_656
Cl1 Ba2 Cl1 115.34(3) 7_766 7_656
O1 Ba2 Ba1 94.36(7) 3_665 7_666
O1 Ba2 Ba1 43.638(16) . 7_666
O1 Ba2 Ba1 43.638(17) 2_655 7_666
Cl1 Ba2 Ba1 128.823(10) . 7_666
Cl1 Ba2 Ba1 51.48(4) 7_666 7_666
Cl1 Ba2 Ba1 121.16(2) 7_766 7_666
Cl1 Ba2 Ba1 121.16(2) 7_656 7_666
O1 Ba2 Ba1 43.638(16) 3_665 7_656
O1 Ba2 Ba1 94.36(7) . 7_656
O1 Ba2 Ba1 43.638(16) 2_655 7_656
Cl1 Ba2 Ba1 128.822(10) . 7_656
Cl1 Ba2 Ba1 121.16(2) 7_666 7_656
Cl1 Ba2 Ba1 121.16(2) 7_766 7_656
Cl1 Ba2 Ba1 51.48(4) 7_656 7_656
Ba1 Ba2 Ba1 84.864(14) 7_666 7_656
O1 Ba2 Ba1 43.638(16) 3_665 7_766
O1 Ba2 Ba1 43.638(16) . 7_766
O1 Ba2 Ba1 94.36(7) 2_655 7_766
Cl1 Ba2 Ba1 128.822(10) . 7_766
Cl1 Ba2 Ba1 121.16(2) 7_666 7_766
Cl1 Ba2 Ba1 51.48(4) 7_766 7_766
Cl1 Ba2 Ba1 121.16(2) 7_656 7_766
Ba1 Ba2 Ba1 84.864(14) 7_666 7_766
Ba1 Ba2 Ba1 84.863(14) 7_656 7_766
O1 Ba2 Ba1 43.18(7) 3_665 1_554
O1 Ba2 Ba1 43.18(7) . 1_554
O1 Ba2 Ba1 43.18(7) 2_655 1_554
Cl1 Ba2 Ba1 180.0 . 1_554
Cl1 Ba2 Ba1 102.65(4) 7_666 1_554
Cl1 Ba2 Ba1 102.66(4) 7_766 1_554
Cl1 Ba2 Ba1 102.66(4) 7_656 1_554
Ba1 Ba2 Ba1 51.177(10) 7_666 1_554
Ba1 Ba2 Ba1 51.178(10) 7_656 1_554
Ba1 Ba2 Ba1 51.178(10) 7_766 1_554
O1 B1 O1 119.991(13) 1_445 2_655
O1 B1 O1 119.991(13) 1_445 3_565
O1 B1 O1 119.991(13) 2_655 3_565
O1 B1 Ba1 60.57(7) 1_445 7_556
O1 B1 Ba1 167.7(5) 2_655 7_556
O1 B1 Ba1 60.57(7) 3_565 7_556
O1 B1 Ba1 167.7(5) 1_445 7_666
O1 B1 Ba1 60.57(7) 2_655 7_666
O1 B1 Ba1 60.57(7) 3_565 7_666
Ba1 B1 Ba1 115.93(10) 7_556 7_666
O1 B1 Ba1 60.57(7) 1_445 7_656
O1 B1 Ba1 60.57(7) 2_655 7_656
O1 B1 Ba1 167.7(5) 3_565 7_656
Ba1 B1 Ba1 115.93(10) 7_556 7_656
Ba1 B1 Ba1 115.93(10) 7_666 7_656
C1 O1 B1 0.0(7) 1_665 1_665
C1 O1 Ba2 132.6(4) 1_665 .
B1 O1 Ba2 132.6(4) 1_665 .
C1 O1 Ba1 94.17(11) 1_665 7_666
B1 O1 Ba1 94.17(11) 1_665 7_666
Ba2 O1 Ba1 96.84(6) . 7_666
C1 O1 Ba1 94.17(11) 1_665 7_766
B1 O1 Ba1 94.17(11) 1_665 7_766
Ba2 O1 Ba1 96.84(6) . 7_766
Ba1 O1 Ba1 152.21(13) 7_666 7_766
C1 O1 Ba1 128.3(4) 1_665 1_554
B1 O1 Ba1 128.3(4) 1_665 1_554
Ba2 O1 Ba1 99.03(10) . 1_554
Ba1 O1 Ba1 77.02(6) 7_666 1_554
Ba1 O1 Ba1 77.02(6) 7_766 1_554
Ba2 Cl1 Ba2 102.66(4) . 7_666
Ba2 Cl1 Ba2 102.66(4) . 7_766
Ba2 Cl1 Ba2 115.34(3) 7_666 7_766
Ba2 Cl1 Ba2 102.66(4) . 7_656
Ba2 Cl1 Ba2 115.34(3) 7_666 7_656
Ba2 Cl1 Ba2 115.34(3) 7_766 7_656
Ba2 Cl1 Ba1 180.0 . .
Ba2 Cl1 Ba1 77.34(4) 7_666 .
Ba2 Cl1 Ba1 77.34(4) 7_766 .
Ba2 Cl1 Ba1 77.34(4) 7_656 .

loop_
_geom_bond_atom_site_label_1
_geom_bond_atom_site_label_2
_geom_bond_distance
_geom_bond_site_symmetry_2
Ba1 O1 2.8179(9) 8_556
Ba1 O1 2.8179(9) 9_546
Ba1 O1 2.8179(9) 7_766
Ba1 O1 2.8179(9) 9_656
Ba1 O1 2.8179(9) 7_666
Ba1 O1 2.8179(9) 8_566
Ba1 O1 2.902(3) 3_666
Ba1 O1 2.902(3) 1_556
Ba1 O1 2.902(3) 2_656
Ba1 C1 3.2268(18) 7_656
Ba1 B1 3.2268(18) 7_656
Ba1 B1 3.2268(18) 7_556
Ba2 O1 2.598(3) 3_665
Ba2 O1 2.598(3) .
Ba2 O1 2.598(3) 2_655
Ba2 Cl1 3.201(2) .
Ba2 Cl1 3.2372(6) 7_666
Ba2 Cl1 3.2372(6) 7_766
Ba2 Cl1 3.2372(6) 7_656
Ba2 Ba1 4.0541(6) 7_666
Ba2 Ba1 4.0542(6) 7_656
Ba2 Ba1 4.0542(6) 7_766
Ba2 Ba1 4.1877(11) 1_554
B1 O1 1.381(3) 1_445
B1 O1 1.381(3) 2_655
B1 O1 1.381(3) 3_565
B1 Ba1 3.2267(18) 7_556
B1 Ba1 3.2267(18) 7_666
B1 Ba1 3.2268(18) 7_656
O1 C1 1.381(3) 1_665
O1 B1 1.381(3) 1_665
O1 Ba1 2.8178(9) 7_666
O1 Ba1 2.8179(9) 7_766
O1 Ba1 2.902(3) 1_554
Cl1 Ba2 3.2372(6) 7_666
Cl1 Ba2 3.2372(6) 7_766
Cl1 Ba2 3.2372(6) 7_656
